data_7101169
loop_
_publ_author_name
'Miguel Rubio'
'Andres Suarez'
'Eleuterio Alvarez'
'Antonio Pizzano'

_publ_section_title
;
Highly enantioselective hydrogenation of enol ester phosphonates catalyzed by
rhodium phosphine-phosphite complexes.
;
_journal_issue 5
_journal_name_full 'Chemical Communications'
_journal_paper_doi 10.1039/b414288h
_journal_year 2005
_chemical_absolute_configuration rmad
_chemical_formula_moiety 'C42 H42 O3 P2 Rh, C42 H42 O3 P2 Rh, 2(B F4), 2(H2 O)'
_chemical_formula_sum 'C84 H88 B2 F8 O8 P4 Rh2'
_chemical_formula_weight 1728.86
_chemical_name_systematic
;
?
;
_space_group_IT_number 19
_space_group_name_Hall 'P 2ac 2ab'
_space_group_name_H-M_alt 'P 21 21 21'
_symmetry_cell_setting orthorhombic
_symmetry_space_group_name_Hall 'P 2ac 2ab'
_symmetry_space_group_name_H-M 'P 21 21 21'
_atom_sites_solution_hydrogens geom
_atom_sites_solution_primary direct
_atom_sites_solution_secondary difmap
_audit_creation_method SHELXL-97
_cell_angle_alpha 90.00
_cell_angle_beta 90.00
_cell_angle_gamma 90.00
_cell_formula_units_Z 4
_cell_length_a 16.3320(12)
_cell_length_b 21.0373(15)
_cell_length_c 23.4288(19)
_cell_measurement_reflns_used 6737
_cell_measurement_temperature 100(2)
_cell_measurement_theta_max 28.62
_cell_measurement_theta_min 2.14
_cell_volume 8049.7(11)
_computing_cell_refinement 'SAINT+ v. 7.06 a (Bruker AXS, 2003)'
_computing_data_collection 'APEX-W2K-NT v. 1.0 (Bruker AXS, 2004)'
_computing_data_reduction 'SAINT+ v. 7.06 a (Bruker AXS, 2001)'
_computing_molecular_graphics 'XP, SHELXTL v. 6.10 (Bruker, 2000)'
_computing_publication_material 'XCIF, SHELXTL v. 6.12 (Bruker, 2001)'
_computing_structure_refinement 'SHELXL-97 (Sheldrick, 1997)'
_computing_structure_solution 'SHELXS-97 (Sheldrick, 1990)'
_diffrn_ambient_temperature 100(2)
_diffrn_detector_area_resol_mean 8.26
_diffrn_measured_fraction_theta_full 0.995
_diffrn_measured_fraction_theta_max 0.995
_diffrn_measurement_device_type
;
Bruker-Nonius X8kappa APEX II CCD area detector'
;
_diffrn_measurement_method 'phi and omega scans with narrow frames'
_diffrn_radiation_monochromator graphite
_diffrn_radiation_source 'fine-focus sealed tube'
_diffrn_radiation_type MoK\a
_diffrn_radiation_wavelength 0.71073
_diffrn_reflns_av_R_equivalents 0.0535
_diffrn_reflns_av_sigmaI/netI 0.0618
_diffrn_reflns_limit_h_max 23
_diffrn_reflns_limit_h_min -22
_diffrn_reflns_limit_k_max 30
_diffrn_reflns_limit_k_min -28
_diffrn_reflns_limit_l_max 33
_diffrn_reflns_limit_l_min -33
_diffrn_reflns_number 88996
_diffrn_reflns_theta_full 30.94
_diffrn_reflns_theta_max 30.94
_diffrn_reflns_theta_min 2.12
_diffrn_standards_number 'no decay'
_exptl_absorpt_coefficient_mu 0.563
_exptl_absorpt_correction_T_max 0.9355
_exptl_absorpt_correction_T_min 0.7661
_exptl_absorpt_correction_type multi-scan
_exptl_absorpt_process_details
; SADABS: Area-Detector Absorption Correction. Bruker-AXS
within v. 7.06 a (Bruker AXS, 2003).
;
_exptl_crystal_colour orange
_exptl_crystal_density_diffrn 1.427
_exptl_crystal_density_method 'not measured'
_exptl_crystal_description prism
_exptl_crystal_F_000 3552
_exptl_crystal_size_max 0.50
_exptl_crystal_size_mid 0.27
_exptl_crystal_size_min 0.12
_refine_diff_density_max 2.285
_refine_diff_density_min -1.343
_refine_diff_density_rms 0.137
_refine_ls_abs_structure_details 'Flack H D (1983), Acta Cryst. A39, 876-881'
_refine_ls_abs_structure_Flack -0.06(2)
_refine_ls_extinction_method none
_refine_ls_goodness_of_fit_ref 1.077
_refine_ls_hydrogen_treatment mixed
_refine_ls_matrix_type fullcycle
_refine_ls_number_parameters 973
_refine_ls_number_reflns 25153
_refine_ls_number_restraints 6
_refine_ls_restrained_S_all 1.083
_refine_ls_R_factor_all 0.0932
_refine_ls_R_factor_gt 0.0586
_refine_ls_shift/su_max 0.005
_refine_ls_shift/su_mean 0.000
_refine_ls_structure_factor_coef Fsqd
_refine_ls_weighting_details 'calc w=1/[\s^2^(Fo^2^)+(0.0840P)^2^+9.5429P] where P=(Fo^2^+2Fc^2^)/3'
_refine_ls_weighting_scheme calc
_refine_ls_wR_factor_gt 0.1393
_refine_ls_wR_factor_ref 0.1630
_reflns_number_gt 19058
_reflns_number_total 25153
_reflns_threshold_expression >2sigma(I)
_cod_data_source_file b414288h.txt
_cod_depositor_comments
;
The following automatic conversions were performed:
'_symmetry_cell_setting' value 'Orthorhombic' changed to 'orthorhombic'
according to '/home/saulius/struct/CIF-dictionaries/cif_core.dic'
dictionary named 'cif_core.dic' version 2.4.1 from 2010-06-29.

Automatic conversion script
Id: cif_fix_enum 1527 2010-12-29 10:47:43Z saulius 
;
_cod_original_sg_symbol_H-M P2(1)2(1)2(1)
_cod_database_code 7101169

loop_
_symmetry_equiv_pos_as_xyz
'x, y, z'
'-x+1/2, -y, z+1/2'
'-x, y+1/2, -z+1/2'
'x+1/2, -y+1/2, -z'

loop_
_atom_site_label
_atom_site_type_symbol
_atom_site_fract_x
_atom_site_fract_y
_atom_site_fract_z
_atom_site_U_iso_or_equiv
_atom_site_adp_type
_atom_site_occupancy
_atom_site_symmetry_multiplicity
_atom_site_calc_flag
_atom_site_refinement_flags
Rh1 Rh 0.641829(19) 0.235641(17) 0.926061(14) 0.02494(7) Uani 1 1 d .
P1 P 0.74321(6) 0.19513(6) 0.97536(5) 0.0232(2) Uani 1 1 d .
P2 P 0.74044(7) 0.29104(6) 0.87810(5) 0.0283(2) Uani 1 1 d .
O1 O 0.76978(19) 0.23078(16) 1.03351(12) 0.0281(6) Uani 1 1 d .
O2 O 0.73265(18) 0.12309(15) 0.99619(12) 0.0229(6) Uani 1 1 d .
O3 O 0.83413(19) 0.19779(17) 0.94908(13) 0.0284(7) Uani 1 1 d .
C1 C 0.7200(3) 0.2171(2) 1.08192(18) 0.0286(9) Uani 1 1 d .
C2 C 0.6619(3) 0.2615(3) 1.0977(2) 0.0344(10) Uani 1 1 d .
H2 H 0.6563 0.3006 1.0777 0.041 Uiso 1 1 d R
C3 C 0.6120(3) 0.2470(3) 1.1438(2) 0.0381(12) Uani 1 1 d .
H3 H 0.5722 0.2771 1.1557 0.046 Uiso 1 1 d R
C4 C 0.6185(3) 0.1897(3) 1.1730(2) 0.0348(11) Uani 1 1 d .
C5 C 0.6793(3) 0.1455(2) 1.15676(19) 0.0286(9) Uani 1 1 d .
C6 C 0.7322(3) 0.1599(2) 1.11032(18) 0.0256(9) Uani 1 1 d .
C7 C 0.7966(3) 0.1161(2) 1.08902(18) 0.0251(9) Uani 1 1 d .
C8 C 0.7946(3) 0.0974(2) 1.03153(18) 0.0253(9) Uani 1 1 d .
C9 C 0.8501(3) 0.0550(2) 1.00798(18) 0.0282(9) Uani 1 1 d .
H9 H 0.8455 0.0422 0.9692 0.034 Uiso 1 1 d R
C10 C 0.9113(3) 0.0319(2) 1.0414(2) 0.0306(10) Uani 1 1 d .
H10 H 0.9492 0.0026 1.0256 0.037 Uiso 1 1 d R
C11 C 0.9201(3) 0.0501(2) 1.0986(2) 0.0307(10) Uani 1 1 d .
C12 C 0.8625(3) 0.0929(2) 1.12243(18) 0.0280(8) Uani 1 1 d .
C13 C 0.5606(4) 0.1756(3) 1.2215(2) 0.0468(14) Uani 1 1 d .
H13A H 0.5915 0.1726 1.2572 0.070 Uiso 1 1 d R
H13B H 0.5323 0.1353 1.2143 0.070 Uiso 1 1 d R
H13C H 0.5202 0.2099 1.2245 0.070 Uiso 1 1 d R
C14 C 0.6832(3) 0.0836(2) 1.1880(2) 0.0352(11) Uani 1 1 d .
H14A H 0.7018 0.0910 1.2272 0.053 Uiso 1 1 d R
H14B H 0.7216 0.0551 1.1685 0.053 Uiso 1 1 d R
H14C H 0.6287 0.0641 1.1886 0.053 Uiso 1 1 d R
C15 C 0.9885(3) 0.0228(3) 1.1334(2) 0.0399(12) Uani 1 1 d .
H15A H 1.0168 -0.0099 1.1111 0.060 Uiso 1 1 d R
H15B H 0.9662 0.0038 1.1683 0.060 Uiso 1 1 d R
H15C H 1.0273 0.0565 1.1436 0.060 Uiso 1 1 d R
C16 C 0.8745(3) 0.1160(2) 1.18277(19) 0.0341(10) Uani 1 1 d .
H16A H 0.8395 0.1531 1.1896 0.051 Uiso 1 1 d R
H16B H 0.9320 0.1279 1.1883 0.051 Uiso 1 1 d R
H16C H 0.8600 0.0821 1.2096 0.051 Uiso 1 1 d R
C17 C 0.8154(2) 0.2343(3) 0.85188(19) 0.0309(10) Uani 1 1 d .
C18 C 0.8498(3) 0.1913(3) 0.89037(19) 0.0305(10) Uani 1 1 d .
C19 C 0.9035(3) 0.1441(3) 0.8748(2) 0.0372(11) Uani 1 1 d .
H19 H 0.9259 0.1163 0.9026 0.045 Uiso 1 1 d R
C20 C 0.9245(3) 0.1383(3) 0.8178(2) 0.0428(13) Uani 1 1 d .
H20 H 0.9603 0.1052 0.8059 0.051 Uiso 1 1 d R
C21 C 0.8931(3) 0.1806(4) 0.7779(2) 0.0507(16) Uani 1 1 d .
H21 H 0.9084 0.1767 0.7390 0.061 Uiso 1 1 d R
C22 C 0.8401(3) 0.2282(3) 0.7944(2) 0.0434(14) Uani 1 1 d .
H22 H 0.8198 0.2571 0.7667 0.052 Uiso 1 1 d R
C23 C 0.7065(3) 0.3361(3) 0.8156(2) 0.0353(11) Uani 1 1 d .
C24 C 0.6756(3) 0.3029(3) 0.7686(2) 0.0423(13) Uani 1 1 d .
H24 H 0.6751 0.2577 0.7687 0.051 Uiso 1 1 d R
C25 C 0.6457(4) 0.3363(4) 0.7214(2) 0.0606(19) Uani 1 1 d .
H25 H 0.6255 0.3137 0.6893 0.073 Uiso 1 1 d R
C26 C 0.6452(4) 0.4012(4) 0.7211(3) 0.064(2) Uani 1 1 d .
H26 H 0.6253 0.4236 0.6888 0.076 Uiso 1 1 d R
C27 C 0.6740(4) 0.4344(4) 0.7688(3) 0.0578(18) Uani 1 1 d .
H27 H 0.6733 0.4796 0.7688 0.069 Uiso 1 1 d R
C28 C 0.7043(3) 0.4017(3) 0.8163(3) 0.0450(14) Uani 1 1 d .
H28 H 0.7230 0.4244 0.8489 0.054 Uiso 1 1 d R
C29 C 0.8016(3) 0.3470(2) 0.9195(2) 0.0364(11) Uani 1 1 d .
C30 C 0.8816(3) 0.3610(3) 0.9022(3) 0.0474(15) Uani 1 1 d .
H30 H 0.9035 0.3415 0.8689 0.057 Uiso 1 1 d R
C31 C 0.9291(4) 0.4025(3) 0.9325(4) 0.064(2) Uani 1 1 d .
H31 H 0.9832 0.4121 0.9204 0.077 Uiso 1 1 d R
C32 C 0.8973(5) 0.4303(3) 0.9809(4) 0.073(3) Uani 1 1 d .
H32 H 0.9308 0.4585 1.0023 0.087 Uiso 1 1 d R
C33 C 0.8171(6) 0.4180(3) 0.9995(3) 0.069(2) Uani 1 1 d .
H33 H 0.7956 0.4381 1.0326 0.082 Uiso 1 1 d R
C34 C 0.7702(4) 0.3751(3) 0.9675(2) 0.0444(13) Uani 1 1 d .
H34 H 0.7159 0.3655 0.9794 0.053 Uiso 1 1 d R
C35 C 0.5425(3) 0.3105(2) 0.9205(2) 0.0334(10) Uani 1 1 d .
H35 H 0.5821 0.3432 0.9162 0.040 Uiso 1 1 d R
C36 C 0.5308(3) 0.2721(3) 0.8742(2) 0.0358(11) Uani 1 1 d .
H36 H 0.5655 0.2780 0.8420 0.043 Uiso 1 1 d R
C37 C 0.4661(3) 0.2206(3) 0.8710(3) 0.0447(14) Uani 1 1 d .
H37A H 0.4436 0.2192 0.8318 0.054 Uiso 1 1 d R
H37B H 0.4208 0.2314 0.8973 0.054 Uiso 1 1 d R
C38 C 0.5000(3) 0.1546(3) 0.8867(3) 0.0418(13) Uani 1 1 d .
H38A H 0.4534 0.1256 0.8939 0.050 Uiso 1 1 d R
H38B H 0.5308 0.1376 0.8536 0.050 Uiso 1 1 d R
C39 C 0.5552(3) 0.1544(2) 0.9382(2) 0.0321(10) Uani 1 1 d .
H39 H 0.5992 0.1250 0.9381 0.039 Uiso 1 1 d R
C40 C 0.5480(3) 0.1922(2) 0.9847(2) 0.0285(9) Uani 1 1 d .
H40 H 0.5906 0.1886 1.0121 0.034 Uiso 1 1 d R
C41 C 0.4818(3) 0.2387(3) 0.9986(2) 0.0353(11) Uani 1 1 d .
H41A H 0.4742 0.2399 1.0405 0.042 Uiso 1 1 d R
H41B H 0.4298 0.2240 0.9814 0.042 Uiso 1 1 d R
C42 C 0.5003(3) 0.3073(2) 0.9770(2) 0.0372(11) Uani 1 1 d .
H42A H 0.4480 0.3310 0.9744 0.045 Uiso 1 1 d R
H42B H 0.5349 0.3291 1.0057 0.045 Uiso 1 1 d R
Rh2 Rh 0.369810(19) 0.830372(16) 1.022599(13) 0.02283(7) Uani 1 1 d .
P3 P 0.47204(6) 0.80256(5) 0.96806(4) 0.0215(2) Uani 1 1 d .
P4 P 0.46743(7) 0.85232(6) 1.08994(5) 0.0229(2) Uani 1 1 d .
O4 O 0.49973(18) 0.72927(15) 0.96916(13) 0.0261(6) Uani 1 1 d .
O5 O 0.46214(19) 0.81649(15) 0.90079(13) 0.0251(6) Uani 1 1 d .
O6 O 0.56237(17) 0.82871(15) 0.98265(12) 0.0242(6) Uani 1 1 d .
C51 C 0.4490(3) 0.6876(2) 0.93792(19) 0.0264(9) Uani 1 1 d .
C52 C 0.3917(3) 0.6519(2) 0.9659(2) 0.0346(11) Uani 1 1 d .
H52 H 0.3883 0.6527 1.0063 0.042 Uiso 1 1 d R
C53 C 0.3390(3) 0.6145(2) 0.9344(3) 0.0392(12) Uani 1 1 d .
H53 H 0.2997 0.5890 0.9537 0.047 Uiso 1 1 d R
C54 C 0.3419(3) 0.6133(2) 0.8743(3) 0.0364(11) Uani 1 1 d .
C55 C 0.4027(3) 0.6493(2) 0.8464(2) 0.0324(10) Uani 1 1 d .
C56 C 0.4567(3) 0.6860(2) 0.87843(19) 0.0277(9) Uani 1 1 d .
C57 C 0.5228(3) 0.7268(3) 0.85190(18) 0.0296(10) Uani 1 1 d .
C58 C 0.5228(3) 0.7914(2) 0.86364(18) 0.0278(9) Uani 1 1 d .
C59 C 0.5794(3) 0.8328(3) 0.84117(18) 0.0296(9) Uani 1 1 d .
H59 H 0.5765 0.8770 0.8491 0.036 Uiso 1 1 d R
C60 C 0.6407(3) 0.8085(3) 0.80671(19) 0.0362(11) Uani 1 1 d .
H60 H 0.6803 0.8366 0.7910 0.043 Uiso 1 1 d R
C61 C 0.6454(3) 0.7441(3) 0.79457(19) 0.0364(11) Uani 1 1 d .
C62 C 0.5873(3) 0.7024(3) 0.8180(2) 0.0314(10) Uani 1 1 d .
C63 C 0.2827(4) 0.5734(3) 0.8428(3) 0.0497(16) Uani 1 1 d .
H63A H 0.2492 0.6005 0.8180 0.075 Uiso 1 1 d R
H63B H 0.2472 0.5512 0.8700 0.075 Uiso 1 1 d R
H63C H 0.3122 0.5423 0.8195 0.075 Uiso 1 1 d R
C64 C 0.4047(3) 0.6476(3) 0.7818(2) 0.0404(12) Uani 1 1 d .
H64A H 0.4422 0.6805 0.7678 0.061 Uiso 1 1 d R
H64B H 0.3497 0.6555 0.7668 0.061 Uiso 1 1 d R
H64C H 0.4238 0.6058 0.7690 0.061 Uiso 1 1 d R
C65 C 0.7141(3) 0.7191(3) 0.7580(2) 0.0452(14) Uani 1 1 d .
H65A H 0.6913 0.6982 0.7241 0.068 Uiso 1 1 d R
H65B H 0.7465 0.6884 0.7799 0.068 Uiso 1 1 d R
H65C H 0.7492 0.7545 0.7461 0.068 Uiso 1 1 d R
C66 C 0.5965(3) 0.6315(3) 0.8084(2) 0.0384(12) Uani 1 1 d .
H66A H 0.5856 0.6216 0.7683 0.058 Uiso 1 1 d R
H66B H 0.5574 0.6086 0.8326 0.058 Uiso 1 1 d R
H66C H 0.6523 0.6184 0.8182 0.058 Uiso 1 1 d R
C67 C 0.5433(2) 0.9054(2) 1.05858(18) 0.0231(8) Uani 1 1 d .
C68 C 0.5766(2) 0.8889(2) 1.00574(17) 0.0222(8) Uani 1 1 d .
C69 C 0.6281(3) 0.9281(2) 0.97532(19) 0.0268(8) Uani 1 1 d .
H69 H 0.6491 0.9152 0.9393 0.032 Uiso 1 1 d R
C70 C 0.6488(3) 0.9870(2) 0.9981(2) 0.0312(10) Uani 1 1 d .
H70 H 0.6823 1.0155 0.9769 0.037 Uiso 1 1 d R
C71 C 0.6207(3) 1.0038(2) 1.0513(2) 0.0303(10) Uani 1 1 d .
H71 H 0.6369 1.0433 1.0675 0.036 Uiso 1 1 d R
C72 C 0.5684(3) 0.9637(2) 1.08167(19) 0.0277(9) Uani 1 1 d .
H72 H 0.5495 0.9761 1.1184 0.033 Uiso 1 1 d R
C73 C 0.4301(3) 0.8924(2) 1.15401(19) 0.0262(9) Uani 1 1 d .
C74 C 0.4017(3) 0.9545(3) 1.1502(2) 0.0335(10) Uani 1 1 d .
H74 H 0.4037 0.9760 1.1146 0.040 Uiso 1 1 d R
C75 C 0.3704(3) 0.9854(3) 1.1977(2) 0.0386(11) Uani 1 1 d .
H75 H 0.3537 1.0285 1.1951 0.046 Uiso 1 1 d R
C76 C 0.3636(3) 0.9526(3) 1.2493(2) 0.0403(12) Uani 1 1 d .
H76 H 0.3416 0.9735 1.2819 0.048 Uiso 1 1 d R
C77 C 0.3883(3) 0.8910(3) 1.2531(2) 0.0396(12) Uani 1 1 d .
H77 H 0.3824 0.8688 1.2882 0.048 Uiso 1 1 d R
C78 C 0.4224(3) 0.8598(3) 1.20555(19) 0.0314(10) Uani 1 1 d .
H78 H 0.4401 0.8169 1.2085 0.038 Uiso 1 1 d R
C79 C 0.5285(3) 0.7849(2) 1.11479(18) 0.0262(9) Uani 1 1 d .
C80 C 0.4945(3) 0.7244(3) 1.1170(2) 0.0366(11) Uani 1 1 d .
H80 H 0.4393 0.7178 1.1057 0.044 Uiso 1 1 d R
C81 C 0.5416(4) 0.6741(3) 1.1359(2) 0.0468(14) Uani 1 1 d .
H81 H 0.5178 0.6331 1.1385 0.056 Uiso 1 1 d R
C82 C 0.6223(4) 0.6822(3) 1.1507(2) 0.0438(14) Uani 1 1 d .
H82 H 0.6541 0.6470 1.1629 0.053 Uiso 1 1 d R
C83 C 0.6567(3) 0.7415(3) 1.1480(2) 0.0420(14) Uani 1 1 d .
H83 H 0.7124 0.7472 1.1585 0.050 Uiso 1 1 d R
C84 C 0.6108(3) 0.7936(3) 1.1299(2) 0.0338(11) Uani 1 1 d .
H84 H 0.6351 0.8346 1.1279 0.041 Uiso 1 1 d R
C85 C 0.2568(3) 0.8651(3) 1.0754(2) 0.0347(11) Uani 1 1 d .
H85 H 0.2902 0.8951 1.0947 0.042 Uiso 1 1 d R
C86 C 0.2697(3) 0.8012(3) 1.0856(2) 0.0318(10) Uani 1 1 d .
H86 H 0.3093 0.7911 1.1138 0.038 Uiso 1 1 d R
C87 C 0.2288(3) 0.7465(3) 1.0572(2) 0.0354(11) Uani 1 1 d .
H87A H 0.1763 0.7384 1.0771 0.043 Uiso 1 1 d R
H87B H 0.2636 0.7084 1.0624 0.043 Uiso 1 1 d R
C88 C 0.2109(3) 0.7539(3) 0.9930(2) 0.0326(11) Uani 1 1 d .
H88A H 0.2052 0.7111 0.9758 0.039 Uiso 1 1 d R
H88B H 0.1580 0.7763 0.9882 0.039 Uiso 1 1 d R
C89 C 0.2769(3) 0.7901(2) 0.96122(19) 0.0290(10) Uani 1 1 d .
H89 H 0.3202 0.7654 0.9458 0.035 Uiso 1 1 d R
C90 C 0.2813(3) 0.8539(3) 0.9523(2) 0.0332(11) Uani 1 1 d .
H90 H 0.3251 0.8683 0.9290 0.040 Uiso 1 1 d R
C91 C 0.2253(3) 0.9030(3) 0.9747(3) 0.0405(12) Uani 1 1 d .
H91A H 0.1789 0.9078 0.9479 0.049 Uiso 1 1 d R
H91B H 0.2549 0.9441 0.9758 0.049 Uiso 1 1 d R
C92 C 0.1910(3) 0.8895(3) 1.0346(3) 0.0420(13) Uani 1 1 d .
H92A H 0.1670 0.9290 1.0503 0.050 Uiso 1 1 d R
H92B H 0.1467 0.8575 1.0316 0.050 Uiso 1 1 d R
B1 B 0.7038(7) 0.0149(4) 0.8315(3) 0.066(2) Uani 1 1 d .
F1 F 0.6913(9) 0.0585(5) 0.8663(4) 0.241(7) Uani 1 1 d .
F2 F 0.7070(4) -0.0453(3) 0.8493(3) 0.127(3) Uani 1 1 d .
F3 F 0.6388(6) 0.0151(5) 0.7937(4) 0.182(4) Uani 1 1 d .
F4 F 0.7724(4) 0.0261(3) 0.7954(2) 0.1011(18) Uani 1 1 d .
B2 B 0.5988(8) 0.4608(5) 0.0830(4) 0.078(3) Uani 1 1 d .
F5 F 0.5861(3) 0.4014(2) 0.1009(2) 0.0794(13) Uani 1 1 d .
F6 F 0.6159(3) 0.4623(3) 0.02459(19) 0.113(2) Uani 1 1 d .
F7 F 0.5333(7) 0.4941(3) 0.0947(3) 0.176(5) Uani 1 1 d .
F8 F 0.6620(7) 0.4881(5) 0.1117(2) 0.217(6) Uani 1 1 d .
O7 O 0.4253(5) 0.5333(3) 0.1783(4) 0.120(3) Uani 1 1 d D
H7A H 0.4754 0.5414 0.1715 0.144 Uiso 1 1 d RD
H7B H 0.4075 0.5094 0.1523 0.144 Uiso 1 1 d RD
O8 O 0.3357(4) 0.6325(4) 0.1308(4) 0.128(3) Uani 1 1 d D
H8A H 0.3440 0.5930 0.1165 0.153 Uiso 1 1 d RD
H8B H 0.2980 0.6050 0.1510 0.153 Uiso 1 1 d RD

loop_
_atom_site_aniso_label
_atom_site_aniso_U_11
_atom_site_aniso_U_22
_atom_site_aniso_U_33
_atom_site_aniso_U_23
_atom_site_aniso_U_13
_atom_site_aniso_U_12
Rh1 0.01798(13) 0.03325(17) 0.02358(14) 0.00465(13) 0.00061(12) -0.00179(13)
P1 0.0188(5) 0.0306(6) 0.0201(4) 0.0031(4) -0.0004(4) -0.0029(4)
P2 0.0195(5) 0.0420(7) 0.0234(5) 0.0097(5) -0.0031(4) -0.0059(5)
O1 0.0338(16) 0.0296(16) 0.0209(14) 0.0030(13) -0.0030(12) -0.0021(14)
O2 0.0219(14) 0.0284(16) 0.0184(13) -0.0016(12) -0.0007(11) -0.0013(12)
O3 0.0214(14) 0.0447(19) 0.0191(13) 0.0065(13) -0.0016(11) -0.0053(13)
C1 0.038(2) 0.030(2) 0.0172(18) -0.0078(16) -0.0035(16) -0.0014(19)
C2 0.043(3) 0.035(3) 0.025(2) -0.005(2) -0.0039(18) 0.009(2)
C3 0.046(3) 0.037(3) 0.031(2) -0.010(2) 0.001(2) 0.011(2)
C4 0.036(3) 0.040(3) 0.029(2) -0.009(2) 0.0034(19) 0.006(2)
C5 0.028(2) 0.036(3) 0.0218(19) -0.0028(18) 0.0029(16) 0.0013(19)
C6 0.0240(19) 0.031(2) 0.0221(18) -0.0015(17) 0.0002(15) 0.0019(17)
C7 0.027(2) 0.025(2) 0.0238(19) 0.0048(17) -0.0002(16) -0.0008(17)
C8 0.026(2) 0.029(2) 0.0217(19) 0.0006(17) 0.0040(16) 0.0006(17)
C9 0.030(2) 0.030(2) 0.0246(19) -0.0012(17) 0.0060(17) -0.0033(18)
C10 0.027(2) 0.030(2) 0.035(2) 0.0030(19) 0.0065(18) 0.0064(19)
C11 0.023(2) 0.034(3) 0.035(2) 0.009(2) 0.0012(18) 0.0029(18)
C12 0.027(2) 0.032(2) 0.0256(19) 0.0025(17) -0.0002(18) -0.0010(19)
C13 0.046(3) 0.065(4) 0.030(2) -0.008(3) 0.012(2) 0.016(3)
C14 0.040(3) 0.035(3) 0.030(2) 0.004(2) 0.005(2) 0.004(2)
C15 0.035(3) 0.049(3) 0.036(3) 0.009(2) -0.003(2) 0.012(2)
C16 0.038(3) 0.039(3) 0.025(2) 0.0029(19) -0.0025(19) -0.004(2)
C17 0.0160(17) 0.052(3) 0.025(2) 0.007(2) -0.0029(15) -0.005(2)
C18 0.0194(19) 0.046(3) 0.026(2) 0.0042(19) 0.0011(16) -0.0075(18)
C19 0.022(2) 0.058(3) 0.031(2) 0.006(2) 0.0036(18) -0.002(2)
C20 0.034(3) 0.056(4) 0.038(3) 0.002(3) 0.010(2) 0.007(2)
C21 0.037(3) 0.089(5) 0.026(2) 0.001(3) 0.008(2) 0.004(3)
C22 0.031(2) 0.078(4) 0.022(2) 0.011(2) 0.0025(17) 0.002(3)
C23 0.0200(19) 0.056(3) 0.030(2) 0.015(2) -0.0057(17) -0.007(2)
C24 0.025(2) 0.075(4) 0.027(2) 0.007(2) -0.0026(18) -0.004(2)
C25 0.036(3) 0.112(6) 0.034(3) 0.014(3) -0.010(2) -0.001(4)
C26 0.045(3) 0.104(6) 0.042(3) 0.037(4) -0.005(3) 0.015(4)
C27 0.044(3) 0.066(5) 0.062(4) 0.033(4) -0.007(3) 0.002(3)
C28 0.031(3) 0.061(4) 0.042(3) 0.018(3) -0.006(2) -0.001(3)
C29 0.038(3) 0.033(3) 0.039(3) 0.012(2) -0.016(2) -0.007(2)
C30 0.031(3) 0.044(3) 0.067(4) 0.027(3) -0.021(2) -0.008(2)
C31 0.050(4) 0.050(4) 0.092(6) 0.029(4) -0.043(4) -0.022(3)
C32 0.090(6) 0.040(4) 0.089(6) 0.020(4) -0.058(5) -0.029(4)
C33 0.112(7) 0.033(3) 0.060(4) 0.006(3) -0.041(4) -0.012(4)
C34 0.060(4) 0.038(3) 0.036(3) 0.007(2) -0.012(3) -0.008(3)
C35 0.022(2) 0.039(3) 0.039(3) 0.012(2) 0.0026(19) 0.0056(18)
C36 0.0177(19) 0.055(3) 0.035(2) 0.016(2) -0.0018(17) 0.007(2)
C37 0.021(2) 0.067(4) 0.046(3) 0.006(3) -0.008(2) -0.005(2)
C38 0.031(2) 0.049(3) 0.046(3) 0.003(2) -0.005(2) -0.012(2)
C39 0.0203(19) 0.039(3) 0.037(2) 0.001(2) 0.0008(17) -0.0042(18)
C40 0.0169(17) 0.036(2) 0.033(2) 0.0081(19) 0.0023(16) -0.0073(16)
C41 0.031(2) 0.040(3) 0.035(2) 0.007(2) 0.0097(19) 0.004(2)
C42 0.031(2) 0.035(3) 0.045(3) 0.007(2) 0.009(2) 0.008(2)
Rh2 0.01782(13) 0.02981(16) 0.02085(13) 0.00078(13) -0.00114(12) -0.00178(13)
P3 0.0200(5) 0.0244(5) 0.0201(5) 0.0010(4) -0.0008(4) -0.0026(4)
P4 0.0198(5) 0.0280(6) 0.0208(5) 0.0005(4) -0.0009(4) 0.0000(4)
O4 0.0271(14) 0.0243(15) 0.0268(15) 0.0017(13) -0.0001(12) -0.0013(12)
O5 0.0239(14) 0.0297(17) 0.0216(13) 0.0020(12) -0.0026(11) -0.0045(12)
O6 0.0205(13) 0.0283(15) 0.0236(14) -0.0017(13) -0.0027(11) -0.0008(12)
C51 0.028(2) 0.021(2) 0.030(2) -0.0019(17) 0.0024(17) -0.0029(16)
C52 0.036(2) 0.028(2) 0.040(3) 0.001(2) 0.009(2) -0.0023(19)
C53 0.034(2) 0.030(3) 0.054(3) -0.001(2) 0.015(2) -0.0087(19)
C54 0.028(2) 0.029(3) 0.052(3) -0.012(2) 0.008(2) -0.0070(19)
C55 0.028(2) 0.034(3) 0.036(2) 0.000(2) 0.0037(19) 0.0009(19)
C56 0.024(2) 0.032(2) 0.026(2) -0.0047(18) 0.0050(16) -0.0026(17)
C57 0.0218(19) 0.045(3) 0.0222(19) -0.0020(19) 0.0029(15) -0.0058(19)
C58 0.026(2) 0.037(3) 0.0205(18) 0.0005(18) -0.0006(16) -0.0033(18)
C59 0.030(2) 0.036(3) 0.0234(19) 0.0047(19) -0.0017(16) -0.006(2)
C60 0.028(2) 0.058(3) 0.0225(19) 0.012(2) 0.0002(18) -0.009(2)
C61 0.025(2) 0.060(3) 0.0235(19) 0.006(2) 0.0021(17) -0.003(2)
C62 0.022(2) 0.047(3) 0.025(2) -0.003(2) 0.0031(17) -0.001(2)
C63 0.037(3) 0.037(3) 0.075(4) -0.027(3) 0.010(3) -0.014(2)
C64 0.037(3) 0.046(3) 0.038(3) -0.012(2) -0.002(2) -0.010(2)
C65 0.030(2) 0.078(4) 0.028(2) 0.001(3) 0.0069(19) 0.000(3)
C66 0.034(3) 0.046(3) 0.035(3) -0.007(2) 0.004(2) 0.001(2)
C67 0.0180(17) 0.028(2) 0.0235(19) 0.0038(16) -0.0044(14) 0.0005(16)
C68 0.0182(18) 0.027(2) 0.0218(18) 0.0003(16) -0.0030(14) 0.0008(16)
C69 0.0203(18) 0.035(2) 0.0255(18) 0.0015(18) 0.0019(17) -0.0023(17)
C70 0.022(2) 0.034(3) 0.037(2) 0.0041(19) 0.0005(18) -0.0056(18)
C71 0.023(2) 0.030(2) 0.037(2) -0.0046(19) -0.0041(18) -0.0037(18)
C72 0.025(2) 0.033(2) 0.025(2) -0.0041(18) -0.0023(16) -0.0028(17)
C73 0.0200(19) 0.034(2) 0.025(2) -0.0021(18) 0.0008(16) -0.0023(17)
C74 0.030(2) 0.039(3) 0.031(2) 0.001(2) -0.0008(19) 0.002(2)
C75 0.036(3) 0.044(3) 0.036(2) -0.006(2) 0.004(2) 0.011(2)
C76 0.035(3) 0.056(3) 0.029(2) -0.008(2) 0.005(2) 0.003(3)
C77 0.041(3) 0.058(4) 0.020(2) 0.000(2) -0.0004(18) -0.003(2)
C78 0.028(2) 0.041(3) 0.025(2) 0.0006(19) -0.0006(17) -0.001(2)
C79 0.026(2) 0.032(2) 0.0197(18) 0.0042(17) 0.0026(16) 0.0062(17)
C80 0.037(3) 0.040(3) 0.033(2) 0.004(2) 0.005(2) 0.000(2)
C81 0.057(3) 0.041(3) 0.043(3) 0.013(3) 0.013(3) 0.009(3)
C82 0.052(3) 0.048(3) 0.031(2) 0.009(2) 0.010(2) 0.022(3)
C83 0.031(2) 0.072(4) 0.023(2) 0.007(2) 0.0022(17) 0.020(3)
C84 0.031(2) 0.048(3) 0.023(2) 0.003(2) 0.0005(17) 0.007(2)
C85 0.021(2) 0.057(3) 0.026(2) -0.016(2) 0.0042(18) 0.001(2)
C86 0.0185(19) 0.049(3) 0.028(2) 0.003(2) 0.0022(16) -0.0006(19)
C87 0.026(2) 0.050(3) 0.030(2) 0.006(2) 0.0009(17) -0.010(2)
C88 0.023(2) 0.044(3) 0.030(2) 0.003(2) -0.0019(17) -0.0110(19)
C89 0.0186(19) 0.044(3) 0.024(2) 0.0017(19) -0.0087(15) -0.0041(18)
C90 0.024(2) 0.042(3) 0.033(2) 0.010(2) -0.0085(18) -0.011(2)
C91 0.036(3) 0.040(3) 0.046(3) 0.005(3) -0.013(2) 0.005(2)
C92 0.025(2) 0.051(3) 0.050(3) -0.013(3) -0.003(2) 0.007(2)
B1 0.100(7) 0.060(5) 0.038(4) 0.008(4) 0.004(4) 0.009(5)
F1 0.380(17) 0.167(8) 0.177(9) -0.103(7) 0.150(10) -0.068(10)
F2 0.105(4) 0.108(4) 0.168(6) 0.080(5) 0.053(4) 0.020(4)
F3 0.176(8) 0.229(10) 0.141(7) 0.060(7) -0.045(7) -0.011(8)
F4 0.129(5) 0.107(4) 0.068(3) 0.013(3) 0.036(3) -0.008(4)
B2 0.128(9) 0.060(5) 0.047(4) -0.004(4) 0.011(5) -0.045(6)
F5 0.090(3) 0.050(2) 0.098(4) 0.008(2) 0.000(3) 0.002(2)
F6 0.107(4) 0.194(6) 0.039(2) -0.002(3) 0.013(3) -0.079(4)
F7 0.322(12) 0.098(5) 0.109(5) 0.016(4) 0.080(7) 0.109(7)
F8 0.325(13) 0.277(11) 0.050(3) 0.053(4) -0.047(5) -0.246(11)
O7 0.123(6) 0.087(5) 0.149(7) -0.004(5) 0.004(6) -0.012(5)
O8 0.080(4) 0.094(5) 0.209(9) 0.079(6) -0.013(5) -0.004(4)

loop_
_atom_type_symbol
_atom_type_description
_atom_type_scat_dispersion_real
_atom_type_scat_dispersion_imag
_atom_type_scat_source
C C 0.0033 0.0016 'International Tables Vol C Tables 4.2.6.8 and 6.1.1.4'
H H 0.0000 0.0000 'International Tables Vol C Tables 4.2.6.8 and 6.1.1.4'
B B 0.0013 0.0007 'International Tables Vol C Tables 4.2.6.8 and 6.1.1.4'
O O 0.0106 0.0060 'International Tables Vol C Tables 4.2.6.8 and 6.1.1.4'
F F 0.0171 0.0103 'International Tables Vol C Tables 4.2.6.8 and 6.1.1.4'
P P 0.1023 0.0942 'International Tables Vol C Tables 4.2.6.8 and 6.1.1.4'
Rh Rh -1.1178 0.9187 'International Tables Vol C Tables 4.2.6.8 and 6.1.1.4'

loop_
_geom_angle_atom_site_label_1
_geom_angle_atom_site_label_2
_geom_angle_atom_site_label_3
_geom_angle
P1 Rh1 C39 96.56(13)
P1 Rh1 C40 92.01(12)
C39 Rh1 C40 35.08(18)
P1 Rh1 C35 147.37(14)
C39 Rh1 C35 94.87(18)
C40 Rh1 C35 80.20(18)
P1 Rh1 P2 85.69(4)
C39 Rh1 P2 153.98(13)
C40 Rh1 P2 170.87(13)
C35 Rh1 P2 97.01(13)
P1 Rh1 C36 176.34(15)
C39 Rh1 C36 79.87(19)
C40 Rh1 C36 85.52(17)
C35 Rh1 C36 34.7(2)
P2 Rh1 C36 97.17(13)
O2 P1 O3 104.42(18)
O2 P1 O1 102.20(16)
O3 P1 O1 93.37(17)
O2 P1 Rh1 116.57(12)
O3 P1 Rh1 118.84(12)
O1 P1 Rh1 117.85(13)
C17 P2 C29 103.6(2)
C17 P2 C23 105.9(2)
C29 P2 C23 104.9(2)
C17 P2 Rh1 107.85(17)
C29 P2 Rh1 117.00(18)
C23 P2 Rh1 116.36(15)
C1 O1 P1 115.1(3)
C8 O2 P1 117.6(3)
C18 O3 P1 122.6(3)
C2 C1 C6 123.8(4)
C2 C1 O1 117.9(4)
C6 C1 O1 118.3(4)
C1 C2 C3 117.5(5)
C1 C2 H2 121.2
C3 C2 H2 121.2
C2 C3 C4 122.1(5)
C2 C3 H3 119.0
C4 C3 H3 119.0
C3 C4 C5 119.3(5)
C3 C4 C13 119.6(5)
C5 C4 C13 121.1(5)
C4 C5 C6 119.6(5)
C4 C5 C14 118.1(4)
C6 C5 C14 122.3(4)
C1 C6 C5 117.6(4)
C1 C6 C7 118.6(4)
C5 C6 C7 123.7(4)
C8 C7 C12 116.8(4)
C8 C7 C6 118.7(4)
C12 C7 C6 124.5(4)
C9 C8 C7 123.1(4)
C9 C8 O2 118.7(4)
C7 C8 O2 118.1(4)
C10 C9 C8 118.7(4)
C10 C9 H9 120.6
C8 C9 H9 120.6
C9 C10 C11 122.0(4)
C9 C10 H10 119.0
C11 C10 H10 119.0
C10 C11 C12 118.8(4)
C10 C11 C15 119.5(5)
C12 C11 C15 121.6(5)
C11 C12 C7 120.4(4)
C11 C12 C16 119.2(4)
C7 C12 C16 120.4(4)
C4 C13 H13A 109.4
C4 C13 H13B 109.6
H13A C13 H13B 109.5
C4 C13 H13C 109.3
H13A C13 H13C 109.5
H13B C13 H13C 109.5
C5 C14 H14A 109.5
C5 C14 H14B 109.4
H14A C14 H14B 109.5
C5 C14 H14C 109.5
H14A C14 H14C 109.5
H14B C14 H14C 109.5
C11 C15 H15A 109.3
C11 C15 H15B 109.4
H15A C15 H15B 109.5
C11 C15 H15C 109.7
H15A C15 H15C 109.5
H15B C15 H15C 109.5
C12 C16 H16A 109.5
C12 C16 H16B 109.3
H16A C16 H16B 109.5
C12 C16 H16C 109.5
H16A C16 H16C 109.5
H16B C16 H16C 109.5
C18 C17 C22 116.2(5)
C18 C17 P2 118.6(3)
C22 C17 P2 125.1(4)
C19 C18 C17 123.6(4)
C19 C18 O3 116.5(4)
C17 C18 O3 119.7(4)
C18 C19 C20 118.6(5)
C18 C19 H19 120.7
C20 C19 H19 120.7
C19 C20 C21 120.0(5)
C19 C20 H20 120.0
C21 C20 H20 120.0
C22 C21 C20 120.7(5)
C22 C21 H21 119.7
C20 C21 H21 119.7
C21 C22 C17 120.8(5)
C21 C22 H22 119.6
C17 C22 H22 119.6
C28 C23 C24 120.0(5)
C28 C23 P2 121.0(4)
C24 C23 P2 118.7(4)
C23 C24 C25 119.8(7)
C23 C24 H24 120.1
C25 C24 H24 120.1
C26 C25 C24 120.6(7)
C26 C25 H25 119.8
C24 C25 H25 119.7
C25 C26 C27 119.6(5)
C25 C26 H26 120.2
C27 C26 H26 120.3
C28 C27 C26 120.5(7)
C28 C27 H27 119.7
C26 C27 H27 119.7
C23 C28 C27 119.4(6)
C23 C28 H28 120.3
C27 C28 H28 120.3
C34 C29 C30 119.7(5)
C34 C29 P2 120.7(4)
C30 C29 P2 119.6(5)
C31 C30 C29 121.0(7)
C31 C30 H30 119.2
C29 C30 H30 119.8
C30 C31 C32 119.0(7)
C30 C31 H31 120.7
C32 C31 H31 120.3
C31 C32 C33 121.9(6)
C31 C32 H32 119.0
C33 C32 H32 119.1
C34 C33 C32 117.6(8)
C34 C33 H33 121.4
C32 C33 H33 121.0
C29 C34 C33 120.8(7)
C29 C34 H34 119.7
C33 C34 H34 119.5
C36 C35 C42 127.8(5)
C36 C35 Rh1 74.6(3)
C42 C35 Rh1 104.4(3)
C36 C35 H35 116.1
C42 C35 H35 116.1
Rh1 C35 H35 91.2
C35 C36 C37 124.0(5)
C35 C36 Rh1 70.7(3)
C37 C36 Rh1 109.6(3)
C35 C36 H36 118.0
C37 C36 H36 118.0
Rh1 C36 H36 89.7
C36 C37 C38 112.5(4)
C36 C37 H37A 109.1
C38 C37 H37A 109.1
C36 C37 H37B 109.1
C38 C37 H37B 109.1
H37A C37 H37B 107.8
C39 C38 C37 114.0(5)
C39 C38 H38A 108.8
C37 C38 H38A 108.7
C39 C38 H38B 108.8
C37 C38 H38B 108.7
H38A C38 H38B 107.6
C40 C39 C38 126.3(5)
C40 C39 Rh1 73.1(3)
C38 C39 Rh1 106.0(3)
C40 C39 H39 116.8
C38 C39 H39 116.9
Rh1 C39 H39 91.1
C39 C40 C41 128.6(4)
C39 C40 Rh1 71.8(3)
C41 C40 Rh1 111.0(3)
C39 C40 H40 115.7
C41 C40 H40 115.7
Rh1 C40 H40 86.9
C40 C41 C42 113.3(4)
C40 C41 H41A 108.9
C42 C41 H41A 108.9
C40 C41 H41B 109.0
C42 C41 H41B 108.9
H41A C41 H41B 107.7
C35 C42 C41 114.8(4)
C35 C42 H42A 108.6
C41 C42 H42A 108.6
C35 C42 H42B 108.5
C41 C42 H42B 108.5
H42A C42 H42B 107.5
P3 Rh2 C90 97.01(14)
P3 Rh2 C89 92.34(13)
C90 Rh2 C89 35.14(18)
P3 Rh2 C86 148.55(14)
C90 Rh2 C86 94.13(18)
C89 Rh2 C86 80.19(17)
P3 Rh2 P4 85.69(4)
C90 Rh2 P4 155.34(14)
C89 Rh2 P4 169.52(13)
C86 Rh2 P4 96.16(12)
P3 Rh2 C85 175.66(14)
C90 Rh2 C85 79.11(19)
C89 Rh2 C85 85.59(17)
C86 Rh2 C85 34.70(19)
P4 Rh2 C85 97.03(12)
O4 P3 O5 102.62(17)
O4 P3 O6 93.81(16)
O5 P3 O6 103.73(16)
O4 P3 Rh2 117.60(12)
O5 P3 Rh2 116.56(13)
O6 P3 Rh2 118.99(12)
C67 P4 C73 106.0(2)
C67 P4 C79 103.4(2)
C73 P4 C79 106.2(2)
C67 P4 Rh2 108.62(14)
C73 P4 Rh2 115.29(15)
C79 P4 Rh2 116.30(16)
C51 O4 P3 115.0(3)
C58 O5 P3 117.5(3)
C68 O6 P3 123.0(3)
C52 C51 C56 121.7(4)
C52 C51 O4 119.7(4)
C56 C51 O4 118.6(4)
C51 C52 C53 119.0(5)
C51 C52 H52 120.5
C53 C52 H52 120.5
C52 C53 C54 121.5(5)
C52 C53 H53 119.2
C54 C53 H53 119.2
C55 C54 C53 118.5(5)
C55 C54 C63 122.4(5)
C53 C54 C63 119.1(5)
C56 C55 C54 119.7(5)
C56 C55 C64 122.5(4)
C54 C55 C64 117.8(5)
C55 C56 C51 119.5(4)
C55 C56 C57 123.1(4)
C51 C56 C57 117.4(4)
C58 C57 C62 117.8(4)
C58 C57 C56 118.4(4)
C62 C57 C56 123.8(5)
C59 C58 C57 123.0(4)
C59 C58 O5 117.9(4)
C57 C58 O5 119.0(4)
C58 C59 C60 118.4(5)
C58 C59 H59 120.7
C60 C59 H59 120.8
C59 C60 C61 121.4(5)
C59 C60 H60 119.3
C61 C60 H60 119.3
C60 C61 C62 119.5(5)
C60 C61 C65 120.0(5)
C62 C61 C65 120.5(5)
C61 C62 C57 119.7(5)
C61 C62 C66 119.4(5)
C57 C62 C66 120.9(5)
C54 C63 H63A 109.4
C54 C63 H63B 109.5
H63A C63 H63B 109.5
C54 C63 H63C 109.5
H63A C63 H63C 109.5
H63B C63 H63C 109.5
C55 C64 H64A 109.4
C55 C64 H64B 109.5
H64A C64 H64B 109.5
C55 C64 H64C 109.4
H64A C64 H64C 109.5
H64B C64 H64C 109.5
C61 C65 H65A 109.5
C61 C65 H65B 109.5
H65A C65 H65B 109.5
C61 C65 H65C 109.4
H65A C65 H65C 109.5
H65B C65 H65C 109.5
C62 C66 H66A 109.5
C62 C66 H66B 109.4
H66A C66 H66B 109.5
C62 C66 H66C 109.5
H66A C66 H66C 109.5
H66B C66 H66C 109.5
C68 C67 C72 116.5(4)
C68 C67 P4 118.1(3)
C72 C67 P4 125.4(3)
C69 C68 C67 123.3(4)
C69 C68 O6 116.3(4)
C67 C68 O6 120.2(4)
C68 C69 C70 118.9(4)
C68 C69 H69 120.6
C70 C69 H69 120.4
C71 C70 C69 119.7(4)
C71 C70 H70 120.2
C69 C70 H70 120.2
C70 C71 C72 120.8(4)
C70 C71 H71 119.6
C72 C71 H71 119.7
C71 C72 C67 120.7(4)
C71 C72 H72 119.6
C67 C72 H72 119.7
C74 C73 C78 119.2(4)
C74 C73 P4 119.5(4)
C78 C73 P4 121.0(4)
C75 C74 C73 120.8(5)
C75 C74 H74 119.6
C73 C74 H74 119.6
C74 C75 C76 119.6(5)
C74 C75 H75 120.2
C76 C75 H75 120.3
C77 C76 C75 120.2(5)
C77 C76 H76 120.0
C75 C76 H76 119.8
C76 C77 C78 120.6(5)
C76 C77 H77 119.7
C78 C77 H77 119.7
C73 C78 C77 119.5(5)
C73 C78 H78 120.2
C77 C78 H78 120.3
C80 C79 C84 119.6(5)
C80 C79 P4 120.2(4)
C84 C79 P4 120.2(4)
C81 C80 C79 119.4(5)
C81 C80 H80 120.4
C79 C80 H80 120.3
C82 C81 C80 121.4(6)
C82 C81 H81 119.3
C80 C81 H81 119.3
C83 C82 C81 119.7(5)
C83 C82 H82 120.0
C81 C82 H82 120.3
C82 C83 C84 120.6(5)
C82 C83 H83 119.8
C84 C83 H83 119.6
C83 C84 C79 119.3(5)
C83 C84 H84 120.3
C79 C84 H84 120.3
C86 C85 C92 122.9(5)
C86 C85 Rh2 70.5(3)
C92 C85 Rh2 109.2(3)
C86 C85 H85 118.5
C92 C85 H85 118.5
Rh2 C85 H85 90.3
C85 C86 C87 127.3(5)
C85 C86 Rh2 74.7(3)
C87 C86 Rh2 103.9(3)
C85 C86 H86 116.3
C87 C86 H86 116.3
Rh2 C86 H86 91.4
C86 C87 C88 116.3(4)
C86 C87 H87A 108.2
C88 C87 H87A 108.2
C86 C87 H87B 108.2
C88 C87 H87B 108.2
H87A C87 H87B 107.3
C89 C88 C87 113.3(4)
C89 C88 H88A 108.9
C87 C88 H88A 108.9
C89 C88 H88B 109.0
C87 C88 H88B 108.9
H88A C88 H88B 107.7
C90 C89 C88 127.6(5)
C90 C89 Rh2 72.1(3)
C88 C89 Rh2 110.7(3)
C90 C89 H89 116.3
C88 C89 H89 116.2
Rh2 C89 H89 87.0
C89 C90 C91 127.1(5)
C89 C90 Rh2 72.8(3)
C91 C90 Rh2 106.9(3)
C89 C90 H90 116.4
C91 C90 H90 116.5
Rh2 C90 H90 90.3
C90 C91 C92 114.9(4)
C90 C91 H91A 108.5
C92 C91 H91A 108.6
C90 C91 H91B 108.5
C92 C91 H91B 108.5
H91A C91 H91B 107.5
C85 C92 C91 112.1(4)
C85 C92 H92A 109.2
C91 C92 H92A 109.1
C85 C92 H92B 109.2
C91 C92 H92B 109.1
H92A C92 H92B 107.9
F1 B1 F2 120.1(9)
F1 B1 F3 106.9(11)
F2 B1 F3 103.6(9)
F1 B1 F4 113.3(9)
F2 B1 F4 108.2(8)
F3 B1 F4 102.9(7)
F7 B2 F5 107.9(9)
F7 B2 F8 107.0(10)
F5 B2 F8 111.0(10)
F7 B2 F6 110.9(10)
F5 B2 F6 111.1(8)
F8 B2 F6 108.9(8)
H7A O7 H7B 108.4
H8A O8 H8B 74.2

loop_
_geom_bond_atom_site_label_1
_geom_bond_atom_site_label_2
_geom_bond_distance
Rh1 P1 2.1913(11)
Rh1 C39 2.237(5)
Rh1 C40 2.252(4)
Rh1 C35 2.265(5)
Rh1 P2 2.2835(12)
Rh1 C36 2.314(4)
P1 O2 1.602(3)
P1 O3 1.608(3)
P1 O1 1.615(3)
P2 C17 1.817(5)
P2 C29 1.822(5)
P2 C23 1.831(5)
O1 C1 1.425(5)
O2 C8 1.414(5)
O3 C18 1.406(5)
C1 C2 1.381(7)
C1 C6 1.390(7)
C2 C3 1.387(7)
C2 H2 0.9500
C3 C4 1.391(8)
C3 H3 0.9500
C4 C5 1.413(7)
C4 C13 1.507(7)
C5 C6 1.422(6)
C5 C14 1.494(7)
C6 C7 1.485(6)
C7 C8 1.404(6)
C7 C12 1.417(6)
C8 C9 1.387(6)
C9 C10 1.359(7)
C9 H9 0.9500
C10 C11 1.400(7)
C10 H10 0.9500
C11 C12 1.417(7)
C11 C15 1.498(7)
C12 C16 1.508(6)
C13 H13A 0.9800
C13 H13B 0.9800
C13 H13C 0.9800
C14 H14A 0.9800
C14 H14B 0.9800
C14 H14C 0.9800
C15 H15A 0.9800
C15 H15B 0.9800
C15 H15C 0.9800
C16 H16A 0.9800
C16 H16B 0.9800
C16 H16C 0.9800
C17 C18 1.396(7)
C17 C22 1.412(6)
C18 C19 1.373(8)
C19 C20 1.384(7)
C19 H19 0.9500
C20 C21 1.388(9)
C20 H20 0.9500
C21 C22 1.378(9)
C21 H21 0.9500
C22 H22 0.9500
C23 C28 1.380(9)
C23 C24 1.397(8)
C24 C25 1.399(8)
C24 H24 0.9500
C25 C26 1.365(11)
C25 H25 0.9500
C26 C27 1.399(11)
C26 H26 0.9500
C27 C28 1.399(8)
C27 H27 0.9500
C28 H28 0.9500
C29 C34 1.371(8)
C29 C30 1.400(8)
C30 C31 1.365(9)
C30 H30 0.9500
C31 C32 1.378(13)
C31 H31 0.9500
C32 C33 1.404(13)
C32 H32 0.9500
C33 C34 1.401(9)
C33 H33 0.9500
C34 H34 0.9500
C35 C36 1.366(8)
C35 C42 1.494(7)
C35 H35 0.9500
C36 C37 1.515(8)
C36 H36 0.9500
C37 C38 1.540(8)
C37 H37A 0.9900
C37 H37B 0.9900
C38 C39 1.507(7)
C38 H38A 0.9900
C38 H38B 0.9900
C39 C40 1.353(7)
C39 H39 0.9500
C40 C41 1.494(7)
C40 H40 0.9500
C41 C42 1.558(7)
C41 H41A 0.9900
C41 H41B 0.9900
C42 H42A 0.9900
C42 H42B 0.9900
Rh2 P3 2.1824(11)
Rh2 C90 2.247(5)
Rh2 C89 2.256(4)
Rh2 C86 2.286(5)
Rh2 P4 2.2900(11)
Rh2 C85 2.339(4)
P3 O4 1.607(3)
P3 O5 1.611(3)
P3 O6 1.611(3)
P4 C67 1.823(4)
P4 C73 1.826(5)
P4 C79 1.829(5)
O4 C51 1.411(5)
O5 C58 1.421(6)
O6 C68 1.397(5)
C51 C52 1.367(7)
C51 C56 1.400(6)
C52 C53 1.379(8)
C52 H52 0.9500
C53 C54 1.410(8)
C53 H53 0.9500
C54 C55 1.408(7)
C54 C63 1.477(7)
C55 C56 1.392(7)
C55 C64 1.514(7)
C56 C57 1.513(6)
C57 C58 1.387(7)
C57 C62 1.416(6)
C58 C59 1.374(6)
C59 C60 1.383(7)
C59 H59 0.9500
C60 C61 1.386(9)
C60 H60 0.9500
C61 C62 1.405(7)
C61 C65 1.507(7)
C62 C66 1.516(8)
C63 H63A 0.9800
C63 H63B 0.9800
C63 H63C 0.9800
C64 H64A 0.9800
C64 H64B 0.9800
C64 H64C 0.9800
C65 H65A 0.9800
C65 H65B 0.9800
C65 H65C 0.9800
C66 H66A 0.9800
C66 H66B 0.9800
C66 H66C 0.9800
C67 C68 1.396(6)
C67 C72 1.402(6)
C68 C69 1.376(6)
C69 C70 1.391(7)
C69 H69 0.9500
C70 C71 1.375(7)
C70 H70 0.9500
C71 C72 1.396(7)
C71 H71 0.9500
C72 H72 0.9501
C73 C74 1.389(7)
C73 C78 1.394(6)
C74 C75 1.387(7)
C74 H74 0.9500
C75 C76 1.396(7)
C75 H75 0.9499
C76 C77 1.361(8)
C76 H76 0.9500
C77 C78 1.408(7)
C77 H77 0.9500
C78 H78 0.9500
C79 C80 1.390(7)
C79 C84 1.402(7)
C80 C81 1.381(8)
C80 H80 0.9500
C81 C82 1.373(9)
C81 H81 0.9500
C82 C83 1.370(9)
C82 H82 0.9500
C83 C84 1.394(7)
C83 H83 0.9500
C84 H84 0.9500
C85 C86 1.380(8)
C85 C92 1.527(7)
C85 H85 0.9500
C86 C87 1.489(7)
C86 H86 0.9500
C87 C88 1.539(6)
C87 H87A 0.9900
C87 H87B 0.9900
C88 C89 1.516(6)
C88 H88A 0.9900
C88 H88B 0.9900
C89 C90 1.359(7)
C89 H89 0.9500
C90 C91 1.476(8)
C90 H90 0.9500
C91 C92 1.537(8)
C91 H91A 0.9900
C91 H91B 0.9900
C92 H92A 0.9900
C92 H92B 0.9900
B1 F1 1.244(11)
B1 F2 1.334(10)
B1 F3 1.382(13)
B1 F4 1.423(11)
B2 F7 1.307(15)
B2 F5 1.336(10)
B2 F8 1.360(12)
B2 F6 1.397(10)
O7 H7A 0.8514
O7 H7B 0.8409
O8 H8A 0.9063
O8 H8B 0.9687

loop_
_geom_hbond_atom_site_label_D
_geom_hbond_atom_site_label_H
_geom_hbond_atom_site_label_A
_geom_hbond_distance_DH
_geom_hbond_distance_HA
_geom_hbond_distance_DA
_geom_hbond_angle_DHA
_geom_hbond_site_symmetry_A
O8 H8A O7 0.91 2.33 2.782(10) 110.6 .
O8 H8B F2 0.97 1.95 2.829(9) 150.3 4_456

loop_
_geom_torsion_atom_site_label_1
_geom_torsion_atom_site_label_2
_geom_torsion_atom_site_label_3
_geom_torsion_atom_site_label_4
_geom_torsion
C39 Rh1 P1 O2 7.60(18)
C40 Rh1 P1 O2 42.50(18)
C35 Rh1 P1 O2 117.4(3)
P2 Rh1 P1 O2 -146.36(13)
C36 Rh1 P1 O2 -5(2)
C39 Rh1 P1 O3 134.0(2)
C40 Rh1 P1 O3 168.9(2)
C35 Rh1 P1 O3 -116.3(3)
P2 Rh1 P1 O3 -19.97(16)
C36 Rh1 P1 O3 122(2)
C39 Rh1 P1 O1 -114.50(19)
C40 Rh1 P1 O1 -79.60(19)
C35 Rh1 P1 O1 -4.7(3)
P2 Rh1 P1 O1 91.54(14)
C36 Rh1 P1 O1 -127(2)
P1 Rh1 P2 C17 53.59(15)
C39 Rh1 P2 C17 -42.5(3)
C40 Rh1 P2 C17 129.3(8)
C35 Rh1 P2 C17 -159.1(2)
C36 Rh1 P2 C17 -124.1(2)
P1 Rh1 P2 C29 -62.58(19)
C39 Rh1 P2 C29 -158.7(3)
C40 Rh1 P2 C29 13.1(8)
C35 Rh1 P2 C29 84.7(2)
C36 Rh1 P2 C29 119.7(2)
P1 Rh1 P2 C23 172.3(2)
C39 Rh1 P2 C23 76.2(4)
C40 Rh1 P2 C23 -112.0(8)
C35 Rh1 P2 C23 -40.4(3)
C36 Rh1 P2 C23 -5.4(3)
O2 P1 O1 C1 -48.7(3)
O3 P1 O1 C1 -154.2(3)
Rh1 P1 O1 C1 80.5(3)
O3 P1 O2 C8 51.2(3)
O1 P1 O2 C8 -45.6(3)
Rh1 P1 O2 C8 -175.5(2)
O2 P1 O3 C18 96.4(4)
O1 P1 O3 C18 -160.1(4)
Rh1 P1 O3 C18 -35.5(4)
P1 O1 C1 C2 -101.2(4)
P1 O1 C1 C6 78.4(4)
C6 C1 C2 C3 -1.5(7)
O1 C1 C2 C3 178.1(4)
C1 C2 C3 C4 -0.9(8)
C2 C3 C4 C5 2.1(8)
C2 C3 C4 C13 -177.9(5)
C3 C4 C5 C6 -0.8(7)
C13 C4 C5 C6 179.1(5)
C3 C4 C5 C14 -178.3(5)
C13 C4 C5 C14 1.6(7)
C2 C1 C6 C5 2.7(7)
O1 C1 C6 C5 -176.9(4)
C2 C1 C6 C7 179.8(4)
O1 C1 C6 C7 0.3(6)
C4 C5 C6 C1 -1.4(7)
C14 C5 C6 C1 175.9(4)
C4 C5 C6 C7 -178.4(4)
C14 C5 C6 C7 -1.1(7)
C1 C6 C7 C8 -54.3(6)
C5 C6 C7 C8 122.7(5)
C1 C6 C7 C12 123.6(5)
C5 C6 C7 C12 -59.4(7)
C12 C7 C8 C9 4.2(7)
C6 C7 C8 C9 -177.7(4)
C12 C7 C8 O2 -175.9(4)
C6 C7 C8 O2 2.2(6)
P1 O2 C8 C9 -104.5(4)
P1 O2 C8 C7 75.6(4)
C7 C8 C9 C10 -2.3(7)
O2 C8 C9 C10 177.8(4)
C8 C9 C10 C11 -0.6(7)
C9 C10 C11 C12 1.4(7)
C9 C10 C11 C15 179.7(5)
C10 C11 C12 C7 0.6(7)
C15 C11 C12 C7 -177.6(5)
C10 C11 C12 C16 -176.2(4)
C15 C11 C12 C16 5.6(7)
C8 C7 C12 C11 -3.3(6)
C6 C7 C12 C11 178.7(4)
C8 C7 C12 C16 173.5(4)
C6 C7 C12 C16 -4.5(7)
C29 P2 C17 C18 72.4(4)
C23 P2 C17 C18 -177.5(4)
Rh1 P2 C17 C18 -52.2(4)
C29 P2 C17 C22 -110.3(5)
C23 P2 C17 C22 -0.1(5)
Rh1 P2 C17 C22 125.1(5)
C22 C17 C18 C19 -1.3(7)
P2 C17 C18 C19 176.3(4)
C22 C17 C18 O3 174.3(4)
P2 C17 C18 O3 -8.1(6)
P1 O3 C18 C19 -124.4(4)
P1 O3 C18 C17 59.7(6)
C17 C18 C19 C20 -0.6(8)
O3 C18 C19 C20 -176.4(5)
C18 C19 C20 C21 1.7(9)
C19 C20 C21 C22 -0.9(10)
C20 C21 C22 C17 -1.1(9)
C18 C17 C22 C21 2.2(8)
P2 C17 C22 C21 -175.2(5)
C17 P2 C23 C28 -130.7(4)
C29 P2 C23 C28 -21.5(5)
Rh1 P2 C23 C28 109.5(4)
C17 P2 C23 C24 55.0(4)
C29 P2 C23 C24 164.2(4)
Rh1 P2 C23 C24 -64.8(4)
C28 C23 C24 C25 2.6(8)
P2 C23 C24 C25 177.0(4)
C23 C24 C25 C26 -1.0(9)
C24 C25 C26 C27 -0.8(10)
C25 C26 C27 C28 0.9(10)
C24 C23 C28 C27 -2.5(8)
P2 C23 C28 C27 -176.8(5)
C26 C27 C28 C23 0.8(9)
C17 P2 C29 C34 -146.0(4)
C23 P2 C29 C34 103.1(4)
Rh1 P2 C29 C34 -27.6(5)
C17 P2 C29 C30 33.6(4)
C23 P2 C29 C30 -77.3(4)
Rh1 P2 C29 C30 152.1(3)
C34 C29 C30 C31 0.0(8)
P2 C29 C30 C31 -179.7(4)
C29 C30 C31 C32 0.5(9)
C30 C31 C32 C33 -1.1(10)
C31 C32 C33 C34 1.3(10)
C30 C29 C34 C33 0.3(8)
P2 C29 C34 C33 179.9(5)
C32 C33 C34 C29 -0.9(9)
P1 Rh1 C35 C36 -174.6(2)
C39 Rh1 C35 C36 -64.3(3)
C40 Rh1 C35 C36 -96.3(3)
P2 Rh1 C35 C36 92.5(3)
P1 Rh1 C35 C42 -48.7(5)
C39 Rh1 C35 C42 61.6(4)
C40 Rh1 C35 C42 29.6(4)
P2 Rh1 C35 C42 -141.6(3)
C36 Rh1 C35 C42 125.9(5)
C42 C35 C36 C37 4.7(8)
Rh1 C35 C36 C37 101.1(5)
C42 C35 C36 Rh1 -96.4(5)
P1 Rh1 C36 C35 127(2)
C39 Rh1 C36 C35 114.2(3)
C40 Rh1 C36 C35 79.2(3)
P2 Rh1 C36 C35 -92.0(3)
P1 Rh1 C36 C37 7(2)
C39 Rh1 C36 C37 -6.1(4)
C40 Rh1 C36 C37 -41.0(4)
C35 Rh1 C36 C37 -120.2(5)
P2 Rh1 C36 C37 147.8(4)
C35 C36 C37 C38 -96.0(6)
Rh1 C36 C37 C38 -16.6(6)
C36 C37 C38 C39 43.6(7)
C37 C38 C39 C40 34.0(7)
C37 C38 C39 Rh1 -46.5(5)
P1 Rh1 C39 C40 84.1(3)
C35 Rh1 C39 C40 -65.3(3)
P2 Rh1 C39 C40 177.7(2)
C36 Rh1 C39 C40 -96.7(3)
P1 Rh1 C39 C38 -152.0(3)
C40 Rh1 C39 C38 123.8(5)
C35 Rh1 C39 C38 58.6(4)
P2 Rh1 C39 C38 -58.4(5)
C36 Rh1 C39 C38 27.2(4)
C38 C39 C40 C41 5.1(8)
Rh1 C39 C40 C41 102.8(5)
C38 C39 C40 Rh1 -97.7(5)
P1 Rh1 C40 C39 -98.6(3)
C35 Rh1 C40 C39 113.3(3)
P2 Rh1 C40 C39 -173.7(7)
C36 Rh1 C40 C39 78.7(3)
P1 Rh1 C40 C41 136.2(3)
C39 Rh1 C40 C41 -125.2(5)
C35 Rh1 C40 C41 -11.9(3)
P2 Rh1 C40 C41 61.0(9)
C36 Rh1 C40 C41 -46.5(4)
C39 C40 C41 C42 -91.4(6)
Rh1 C40 C41 C42 -8.3(5)
C36 C35 C42 C41 37.0(7)
Rh1 C35 C42 C41 -44.5(5)
C40 C41 C42 C35 37.3(6)
C90 Rh2 P3 O4 -113.26(19)
C89 Rh2 P3 O4 -78.30(19)
C86 Rh2 P3 O4 -3.4(3)
P4 Rh2 P3 O4 91.38(14)
C85 Rh2 P3 O4 -139.7(18)
C90 Rh2 P3 O5 9.21(19)
C89 Rh2 P3 O5 44.17(19)
C86 Rh2 P3 O5 119.1(3)
P4 Rh2 P3 O5 -146.15(14)
C85 Rh2 P3 O5 -17.2(18)
C90 Rh2 P3 O6 134.69(19)
C89 Rh2 P3 O6 169.64(19)
C86 Rh2 P3 O6 -115.4(3)
P4 Rh2 P3 O6 -20.67(14)
C85 Rh2 P3 O6 108.2(18)
P3 Rh2 P4 C67 53.06(16)
C90 Rh2 P4 C67 -44.4(4)
C89 Rh2 P4 C67 132.6(7)
C86 Rh2 P4 C67 -158.5(2)
C85 Rh2 P4 C67 -123.5(2)
P3 Rh2 P4 C73 171.77(18)
C90 Rh2 P4 C73 74.3(4)
C89 Rh2 P4 C73 -108.7(7)
C86 Rh2 P4 C73 -39.8(2)
C85 Rh2 P4 C73 -4.8(2)
P3 Rh2 P4 C79 -63.02(16)
C90 Rh2 P4 C79 -160.4(4)
C89 Rh2 P4 C79 16.5(7)
C86 Rh2 P4 C79 85.5(2)
C85 Rh2 P4 C79 120.4(2)
O5 P3 O4 C51 -51.9(3)
O6 P3 O4 C51 -156.9(3)
Rh2 P3 O4 C51 77.4(3)
O4 P3 O5 C58 -41.9(3)
O6 P3 O5 C58 55.2(3)
Rh2 P3 O5 C58 -171.9(3)
O4 P3 O6 C68 -158.9(3)
O5 P3 O6 C68 97.1(3)
Rh2 P3 O6 C68 -34.3(3)
P3 O4 C51 C52 -99.8(4)
P3 O4 C51 C56 77.8(5)
C56 C51 C52 C53 -1.6(8)
O4 C51 C52 C53 175.8(4)
C51 C52 C53 C54 -1.2(8)
C52 C53 C54 C55 2.6(8)
C52 C53 C54 C63 -178.6(5)
C53 C54 C55 C56 -1.3(8)
C63 C54 C55 C56 179.9(5)
C53 C54 C55 C64 -179.8(5)
C63 C54 C55 C64 1.5(8)
C54 C55 C56 C51 -1.3(7)
C64 C55 C56 C51 177.0(5)
C54 C55 C56 C57 -179.0(5)
C64 C55 C56 C57 -0.7(8)
C52 C51 C56 C55 2.9(7)
O4 C51 C56 C55 -174.6(4)
C52 C51 C56 C57 -179.3(4)
O4 C51 C56 C57 3.2(6)
C55 C56 C57 C58 122.0(5)
C51 C56 C57 C58 -55.7(6)
C55 C56 C57 C62 -61.4(7)
C51 C56 C57 C62 120.9(5)
C62 C57 C58 C59 4.0(7)
C56 C57 C58 C59 -179.2(4)
C62 C57 C58 O5 -175.6(4)
C56 C57 C58 O5 1.2(6)
P3 O5 C58 C59 -105.2(4)
P3 O5 C58 C57 74.4(5)
C57 C58 C59 C60 -2.1(7)
O5 C58 C59 C60 177.5(4)
C58 C59 C60 C61 0.3(7)
C59 C60 C61 C62 -0.5(7)
C59 C60 C61 C65 -178.6(4)
C60 C61 C62 C57 2.5(7)
C65 C61 C62 C57 -179.4(4)
C60 C61 C62 C66 -175.3(5)
C65 C61 C62 C66 2.7(7)
C58 C57 C62 C61 -4.2(7)
C56 C57 C62 C61 179.2(4)
C58 C57 C62 C66 173.6(4)
C56 C57 C62 C66 -3.0(7)
C73 P4 C67 C68 -174.2(3)
C79 P4 C67 C68 74.4(4)
Rh2 P4 C67 C68 -49.8(3)
C73 P4 C67 C72 2.2(4)
C79 P4 C67 C72 -109.3(4)
Rh2 P4 C67 C72 126.6(4)
C72 C67 C68 C69 -3.2(6)
P4 C67 C68 C69 173.4(3)
C72 C67 C68 O6 172.7(4)
P4 C67 C68 O6 -10.6(5)
P3 O6 C68 C69 -123.3(4)
P3 O6 C68 C67 60.4(5)
C67 C68 C69 C70 0.3(7)
O6 C68 C69 C70 -175.8(4)
C68 C69 C70 C71 2.9(7)
C69 C70 C71 C72 -3.1(7)
C70 C71 C72 C67 0.0(7)
C68 C67 C72 C71 3.1(6)
P4 C67 C72 C71 -173.3(3)
C67 P4 C73 C74 52.4(4)
C79 P4 C73 C74 161.9(4)
Rh2 P4 C73 C74 -67.7(4)
C67 P4 C73 C78 -133.7(4)
C79 P4 C73 C78 -24.2(4)
Rh2 P4 C73 C78 106.1(4)
C78 C73 C74 C75 3.8(7)
P4 C73 C74 C75 177.8(4)
C73 C74 C75 C76 -3.2(8)
C74 C75 C76 C77 0.7(9)
C75 C76 C77 C78 1.2(9)
C74 C73 C78 C77 -1.9(7)
P4 C73 C78 C77 -175.8(4)
C76 C77 C78 C73 -0.6(8)
C67 P4 C79 C80 -150.5(4)
C73 P4 C79 C80 98.2(4)
Rh2 P4 C79 C80 -31.5(4)
C67 P4 C79 C84 27.4(4)
C73 P4 C79 C84 -83.9(4)
Rh2 P4 C79 C84 146.3(3)
C84 C79 C80 C81 2.0(7)
P4 C79 C80 C81 179.9(4)
C79 C80 C81 C82 -2.1(8)
C80 C81 C82 C83 1.3(8)
C81 C82 C83 C84 -0.5(8)
C82 C83 C84 C79 0.4(7)
C80 C79 C84 C83 -1.2(7)
P4 C79 C84 C83 -179.1(4)
P3 Rh2 C85 C86 140.8(17)
C90 Rh2 C85 C86 114.0(3)
C89 Rh2 C85 C86 79.1(3)
P4 Rh2 C85 C86 -90.7(3)
P3 Rh2 C85 C92 22(2)
C90 Rh2 C85 C92 -5.2(4)
C89 Rh2 C85 C92 -40.1(4)
C86 Rh2 C85 C92 -119.2(5)
P4 Rh2 C85 C92 150.2(4)
C92 C85 C86 C87 4.8(8)
Rh2 C85 C86 C87 -96.0(5)
C92 C85 C86 Rh2 100.8(4)
P3 Rh2 C86 C85 -174.7(2)
C90 Rh2 C86 C85 -64.1(3)
C89 Rh2 C86 C85 -96.5(3)
P4 Rh2 C86 C85 93.5(3)
P3 Rh2 C86 C87 -49.3(4)
C90 Rh2 C86 C87 61.4(3)
C89 Rh2 C86 C87 29.0(3)
P4 Rh2 C86 C87 -141.1(3)
C85 Rh2 C86 C87 125.5(5)
C85 C86 C87 C88 37.5(7)
Rh2 C86 C87 C88 -43.8(5)
C86 C87 C88 C89 36.1(7)
C87 C88 C89 C90 -89.9(6)
C87 C88 C89 Rh2 -7.0(6)
P3 Rh2 C89 C90 -98.9(3)
C86 Rh2 C89 C90 111.9(3)
P4 Rh2 C89 C90 -177.8(6)
C85 Rh2 C89 C90 77.3(3)
P3 Rh2 C89 C88 136.9(3)
C90 Rh2 C89 C88 -124.2(5)
C86 Rh2 C89 C88 -12.4(4)
P4 Rh2 C89 C88 58.0(9)
C85 Rh2 C89 C88 -46.9(4)
C88 C89 C90 C91 4.3(8)
Rh2 C89 C90 C91 -98.5(5)
C88 C89 C90 Rh2 102.8(4)
P3 Rh2 C90 C89 84.1(3)
C86 Rh2 C90 C89 -66.5(3)
P4 Rh2 C90 C89 179.0(2)
C85 Rh2 C90 C89 -97.9(3)
P3 Rh2 C90 C91 -151.5(3)
C89 Rh2 C90 C91 124.5(5)
C86 Rh2 C90 C91 58.0(4)
P4 Rh2 C90 C91 -56.5(5)
C85 Rh2 C90 C91 26.6(3)
C89 C90 C91 C92 34.4(7)
Rh2 C90 C91 C92 -46.5(5)
C86 C85 C92 C91 -95.7(6)
Rh2 C85 C92 C91 -16.9(6)
C90 C91 C92 C85 43.8(7)
